data_7712343
loop_
_publ_author_name
'Fumoto, Takuma'
'Tanaka, Ryo'
'Ooyama, Yousuke'

_publ_section_title
;
 Aggregation-induced emission of a bis(imino)acenaphthene zinc complex
 with tetraphenylethene units.
;
_journal_issue 16
_journal_name_full 'Dalton transactions (Cambridge, England : 2003)'
_journal_page_first 5047
_journal_page_last 5055
_journal_paper_doi 10.1039/d2dt03525a
_journal_volume 52
_journal_year 2023
_chemical_formula_moiety 'C64 H44 Cl2 N2 Zn, C H2 Cl2'
_chemical_formula_sum 'C65 H46 Cl4 N2 Zn'
_chemical_formula_weight 1062.21
_space_group_crystal_system triclinic
_space_group_IT_number 2
_space_group_name_Hall '-P 1'
_space_group_name_H-M_alt 'P -1'
_atom_sites_solution_hydrogens geom
_atom_sites_solution_primary dual
_audit_creation_date 2022-09-14
_audit_creation_method
;
Olex2 1.3-ac4
(compiled 2020.11.27 svn.r5f609507 for Rigaku Oxford Diffraction, GUI svn.r6214)
;
_audit_update_record
;
2022-10-27 deposited with the CCDC.	2023-02-08 downloaded from the CCDC.
;
_cell_angle_alpha 105.345(2)
_cell_angle_beta 105.894(2)
_cell_angle_gamma 97.538(2)
_cell_formula_units_Z 2
_cell_length_a 12.3907(3)
_cell_length_b 15.0562(3)
_cell_length_c 17.4004(5)
_cell_measurement_reflns_used 15260
_cell_measurement_temperature 123.00(10)
_cell_measurement_theta_max 31.5010
_cell_measurement_theta_min 2.2040
_cell_volume 2937.28(14)
_computing_cell_refinement 'CrysAlisPro 1.171.42.35a (Rigaku OD, 2021)'
_computing_data_collection 'CrysAlisPro 1.171.42.35a (Rigaku OD, 2021)'
_computing_data_reduction 'CrysAlisPro 1.171.42.35a (Rigaku OD, 2021)'
_computing_molecular_graphics 'Olex2 1.3-ac4 (Dolomanov et al., 2009)'
_computing_publication_material 'Olex2 1.3-ac4 (Dolomanov et al., 2009)'
_computing_structure_refinement 'SHELXL 2018/3 (Sheldrick, 2015)'
_computing_structure_solution 'SHELXT 2018/2 (Sheldrick, 2018)'
_diffrn_ambient_environment N~2~
_diffrn_ambient_temperature 123.00(10)
_diffrn_detector 'Hybrid Pixel Array Detector'
_diffrn_detector_area_resol_mean 10.0000
_diffrn_detector_type HyPix
_diffrn_measured_fraction_theta_full 0.999
_diffrn_measured_fraction_theta_max 0.845
_diffrn_measurement_details
;
List of Runs (angles in degrees, time in seconds):

  # Type    Start    End  Width  t~exp~   \w     \q     \k     \f   Frames
#--------------------------------------------------------------------------
  1  \w    -45.00  22.00   0.50    8.00    --  -12.32 100.00 -66.00  134
  2  \w    -25.00  22.00   0.50    8.00    --   13.26 100.00 -66.00   94
  3  \w    -16.00  52.00   0.50    8.00    --   13.26-100.00-171.00  136
  4  \w    -33.00   8.00   0.50    8.00    --  -12.32  57.00-180.00   82
  5  \w    -83.00 -45.00   0.50    8.00    --  -12.32-178.00 -30.00   76
  6  \w    -39.00  62.00   0.50    8.00    --  -12.32  77.00   0.00  202
  7  \w    -77.00 -44.00   0.50    8.00    --  -12.32-178.00   0.00   66
  8  \w    -64.00  36.00   0.50    8.00    --   13.26 -38.00-150.00  200
  9  \w     55.00  93.00   0.50    8.00    --   13.26-178.00   0.00   76
 10  \w     21.00  51.00   0.50    8.00    --   13.26 -99.00 150.00   60
;
_diffrn_measurement_device 'four-circle diffractometer'
_diffrn_measurement_device_type 'XtaLAB Synergy R, DW system, HyPix'
_diffrn_measurement_method '\w scans'
_diffrn_orient_matrix_type 'CrysAlisPro convention (1999,Acta A55,543-557)'
_diffrn_orient_matrix_UB_11 -0.0413287000
_diffrn_orient_matrix_UB_12 -0.0052751000
_diffrn_orient_matrix_UB_13 0.0206629000
_diffrn_orient_matrix_UB_21 0.0444288000
_diffrn_orient_matrix_UB_22 0.0031057000
_diffrn_orient_matrix_UB_23 0.0370110000
_diffrn_orient_matrix_UB_31 0.0063345000
_diffrn_orient_matrix_UB_32 0.0496981000
_diffrn_orient_matrix_UB_33 0.0140652000
_diffrn_radiation_monochromator mirror
_diffrn_radiation_probe x-ray
_diffrn_radiation_type 'Mo K\a'
_diffrn_radiation_wavelength 0.71073
_diffrn_reflns_av_R_equivalents 0.0484
_diffrn_reflns_av_unetI/netI 0.0722
_diffrn_reflns_Laue_measured_fraction_full 0.999
_diffrn_reflns_Laue_measured_fraction_max 0.845
_diffrn_reflns_limit_h_max 17
_diffrn_reflns_limit_h_min -17
_diffrn_reflns_limit_k_max 21
_diffrn_reflns_limit_k_min -19
_diffrn_reflns_limit_l_max 24
_diffrn_reflns_limit_l_min -24
_diffrn_reflns_number 48324
_diffrn_reflns_point_group_measured_fraction_full 0.999
_diffrn_reflns_point_group_measured_fraction_max 0.845
_diffrn_reflns_theta_full 25.242
_diffrn_reflns_theta_max 31.527
_diffrn_reflns_theta_min 2.007
_diffrn_source 'Rotating-anode X-ray tube'
_diffrn_source_type 'Rigaku (Mo) X-ray Source'
_exptl_absorpt_coefficient_mu 0.639
_exptl_absorpt_correction_T_max 1.000
_exptl_absorpt_correction_T_min 0.656
_exptl_absorpt_correction_type gaussian
_exptl_absorpt_process_details
;
CrysAlisPro 1.171.42.35a (Rigaku Oxford Diffraction, 2021)
Numerical absorption correction based on gaussian integration over
a multifaceted crystal model
Empirical absorption correction using spherical harmonics,
implemented in SCALE3 ABSPACK scaling algorithm.
;
_exptl_crystal_colour 'clear dark red'
_exptl_crystal_colour_lustre clear
_exptl_crystal_colour_modifier dark
_exptl_crystal_colour_primary red
_exptl_crystal_density_diffrn 1.201
_exptl_crystal_description prism
_exptl_crystal_F_000 1096
_exptl_crystal_size_max 0.23
_exptl_crystal_size_mid 0.153
_exptl_crystal_size_min 0.152
_refine_diff_density_max 0.974
_refine_diff_density_min -0.925
_refine_diff_density_rms 0.080
_refine_ls_extinction_method none
_refine_ls_goodness_of_fit_ref 1.027
_refine_ls_hydrogen_treatment constr
_refine_ls_matrix_type full
_refine_ls_number_parameters 649
_refine_ls_number_reflns 16552
_refine_ls_number_restraints 0
_refine_ls_restrained_S_all 1.027
_refine_ls_R_factor_all 0.1014
_refine_ls_R_factor_gt 0.0671
_refine_ls_shift/su_max 0.000
_refine_ls_shift/su_mean 0.000
_refine_ls_structure_factor_coef Fsqd
_refine_ls_weighting_details 'w=1/[\s^2^(Fo^2^)+(0.0789P)^2^+2.9221P] where P=(Fo^2^+2Fc^2^)/3'
_refine_ls_weighting_scheme calc
_refine_ls_wR_factor_gt 0.1631
_refine_ls_wR_factor_ref 0.1765
_reflns_Friedel_coverage 0.000
_reflns_number_gt 11174
_reflns_number_total 16552
_reflns_threshold_expression 'I > 2\s(I)'
_cod_data_source_file d2dt03525a5.cif
_cod_data_source_block exp_1144
_cod_depositor_comments 'Adding full bibliography for 7712343--7712344.cif.'
_cod_original_cell_volume 2937.28(13)
_cod_database_code 7712343
_shelx_shelxl_version_number 2018/3
_chemical_oxdiff_formula C65H46Cl4N2Zn1
_shelx_space_group_comment
;
The symmetry employed for this shelxl refinement is uniquely defined
by the following loop, which should always be used as a source of
symmetry information in preference to the above space-group names.
They are only intended as comments.
;
_reflns_odcompleteness_completeness 99.90
_reflns_odcompleteness_iscentric 1
_reflns_odcompleteness_theta 27.82
_olex2_refinement_description
;
1. Fixed Uiso
 At 1.2 times of:
  All C(H) groups, All C(H,H) groups
2.a Secondary CH2 refined with riding coordinates:
 C65(H65A,H65B)
2.b Aromatic/amide H refined with riding coordinates:
 C4(H4), C5(H5), C6(H6), C8(H8), C9(H9), C10(H10), C14(H14), C15(H15),
 C17(H17), C18(H18), C21(H21), C22(H22), C23(H23), C24(H24), C25(H25), C28(H28),
  C29(H29), C30(H30), C31(H31), C32(H32), C34(H34), C35(H35), C36(H36),
 C37(H37), C38(H38), C40(H40), C41(H41), C42(H42), C44(H44), C45(H45), C48(H48),
  C49(H49), C50(H50), C51(H51), C52(H52), C55(H55), C56(H56), C57(H57),
 C58(H58), C59(H59), C61(H61), C62(H62), C63(H63), C64(H64)
;
_smtbx_masks_void_probe_radius 1.2
_smtbx_masks_void_truncation_radius 1.2
_olex2_submission_special_instructions 'No special instructions were received'
_oxdiff_exptl_absorpt_empirical_details
;
Empirical correction (ABSPACK) includes:
- Absorption correction using spherical harmonics
- Frame scaling
;
_oxdiff_exptl_absorpt_empirical_full_max 2.248
_oxdiff_exptl_absorpt_empirical_full_min 0.645

loop_
_space_group_symop_operation_xyz
'x, y, z'
'-x, -y, -z'

loop_
_atom_site_label
_atom_site_type_symbol
_atom_site_fract_x
_atom_site_fract_y
_atom_site_fract_z
_atom_site_U_iso_or_equiv
_atom_site_adp_type
_atom_site_occupancy
_atom_site_site_symmetry_order
_atom_site_calc_flag
_atom_site_refinement_flags_posn
_atom_site_refinement_flags_adp
_atom_site_refinement_flags_occupancy
_atom_site_disorder_assembly
_atom_site_disorder_group
Zn1 Zn 0.40277(3) 0.26212(2) 0.77168(2) 0.02569(10) Uani 1 1 d . . . . .
Cl1 Cl 0.43816(9) 0.25302(6) 0.90002(5) 0.0473(2) Uani 1 1 d . . . . .
Cl2 Cl 0.22980(8) 0.26034(9) 0.69741(6) 0.0590(3) Uani 1 1 d . . . . .
N1 N 0.48225(19) 0.16505(15) 0.70973(14) 0.0222(5) Uani 1 1 d . . . . .
N2 N 0.5464(2) 0.35530(15) 0.77256(14) 0.0247(5) Uani 1 1 d . . . . .
C1 C 0.5850(2) 0.20332(18) 0.71702(17) 0.0224(5) Uani 1 1 d . . . . .
C2 C 0.6222(2) 0.31014(18) 0.75549(17) 0.0235(6) Uani 1 1 d . . . . .
C3 C 0.7450(2) 0.3358(2) 0.76668(19) 0.0278(6) Uani 1 1 d . . . . .
C4 C 0.8288(3) 0.4184(2) 0.8057(2) 0.0335(7) Uani 1 1 d . . . . .
H4 H 0.809492 0.476524 0.828260 0.040 Uiso 1 1 calc R U . . .
C5 C 0.9437(3) 0.4142(2) 0.8111(2) 0.0394(8) Uani 1 1 d . . . . .
H5 H 1.001772 0.470472 0.838811 0.047 Uiso 1 1 calc R U . . .
C6 C 0.9748(3) 0.3318(2) 0.7780(2) 0.0385(8) Uani 1 1 d . . . . .
H6 H 1.052867 0.332315 0.781709 0.046 Uiso 1 1 calc R U . . .
C7 C 0.8907(3) 0.2459(2) 0.7383(2) 0.0332(7) Uani 1 1 d . . . . .
C8 C 0.9109(3) 0.1549(2) 0.7036(2) 0.0395(8) Uani 1 1 d . . . . .
H8 H 0.985703 0.148282 0.702596 0.047 Uiso 1 1 calc R U . . .
C9 C 0.8211(3) 0.0767(2) 0.6716(2) 0.0365(7) Uani 1 1 d . . . . .
H9 H 0.835908 0.016579 0.648861 0.044 Uiso 1 1 calc R U . . .
C10 C 0.7084(3) 0.0823(2) 0.67117(19) 0.0287(6) Uani 1 1 d . . . . .
H10 H 0.649114 0.026729 0.650203 0.034 Uiso 1 1 calc R U . . .
C11 C 0.6855(2) 0.16925(19) 0.70155(17) 0.0243(6) Uani 1 1 d . . . . .
C12 C 0.7772(2) 0.2504(2) 0.73422(19) 0.0276(6) Uani 1 1 d . . . . .
C13 C 0.5675(2) 0.45587(18) 0.79678(18) 0.0251(6) Uani 1 1 d . . . . .
C14 C 0.6021(3) 0.50363(19) 0.74610(18) 0.0275(6) Uani 1 1 d . . . . .
H14 H 0.615674 0.469585 0.696572 0.033 Uiso 1 1 calc R U . . .
C15 C 0.6165(2) 0.60053(19) 0.76795(18) 0.0265(6) Uani 1 1 d . . . . .
H15 H 0.640193 0.632877 0.733289 0.032 Uiso 1 1 calc R U . . .
C16 C 0.5965(2) 0.65137(18) 0.84028(18) 0.0242(6) Uani 1 1 d . . . . .
C17 C 0.5598(3) 0.6026(2) 0.8892(2) 0.0332(7) Uani 1 1 d . . . . .
H17 H 0.544889 0.636444 0.938199 0.040 Uiso 1 1 calc R U . . .
C18 C 0.5444(3) 0.5047(2) 0.86755(19) 0.0296(6) Uani 1 1 d . . . . .
H18 H 0.518300 0.471969 0.901101 0.036 Uiso 1 1 calc R U . . .
C19 C 0.6112(2) 0.75689(19) 0.86392(17) 0.0246(6) Uani 1 1 d . . . . .
C20 C 0.5052(2) 0.79021(18) 0.87000(17) 0.0242(6) Uani 1 1 d . . . . .
C21 C 0.5063(3) 0.85827(19) 0.94289(18) 0.0284(6) Uani 1 1 d . . . . .
H21 H 0.576118 0.885874 0.988293 0.034 Uiso 1 1 calc R U . . .
C22 C 0.4051(3) 0.8854(2) 0.9487(2) 0.0382(8) Uani 1 1 d . . . . .
H22 H 0.405881 0.931539 0.998266 0.046 Uiso 1 1 calc R U . . .
C23 C 0.3030(3) 0.8455(2) 0.8826(2) 0.0390(8) Uani 1 1 d . . . . .
H23 H 0.234103 0.864428 0.886915 0.047 Uiso 1 1 calc R U . . .
C24 C 0.3011(3) 0.7786(2) 0.8107(2) 0.0355(7) Uani 1 1 d . . . . .
H24 H 0.231342 0.751974 0.765137 0.043 Uiso 1 1 calc R U . . .
C25 C 0.4011(2) 0.7501(2) 0.80483(19) 0.0293(6) Uani 1 1 d . . . . .
H25 H 0.398859 0.702467 0.755698 0.035 Uiso 1 1 calc R U . . .
C26 C 0.7148(2) 0.81313(18) 0.87869(18) 0.0253(6) Uani 1 1 d . . . . .
C27 C 0.8191(2) 0.77231(19) 0.88334(19) 0.0289(6) Uani 1 1 d . . . . .
C28 C 0.8537(3) 0.7237(2) 0.9405(2) 0.0412(8) Uani 1 1 d . . . . .
H28 H 0.812256 0.718407 0.978241 0.049 Uiso 1 1 calc R U . . .
C29 C 0.9490(3) 0.6829(2) 0.9428(3) 0.0488(10) Uani 1 1 d . . . . .
H29 H 0.972163 0.649675 0.981774 0.059 Uiso 1 1 calc R U . . .
C30 C 1.0094(3) 0.6909(2) 0.8880(3) 0.0503(10) Uani 1 1 d . . . . .
H30 H 1.073548 0.662357 0.889096 0.060 Uiso 1 1 calc R U . . .
C31 C 0.9781(3) 0.7394(2) 0.8325(2) 0.0446(9) Uani 1 1 d . . . . .
H31 H 1.020570 0.744916 0.795461 0.054 Uiso 1 1 calc R U . . .
C32 C 0.8831(3) 0.7812(2) 0.8303(2) 0.0358(7) Uani 1 1 d . . . . .
H32 H 0.862260 0.815896 0.792200 0.043 Uiso 1 1 calc R U . . .
C33 C 0.7329(2) 0.91692(18) 0.89059(17) 0.0236(6) Uani 1 1 d . . . . .
C34 C 0.8375(3) 0.9764(2) 0.94671(19) 0.0303(6) Uani 1 1 d . . . . .
H34 H 0.894129 0.950449 0.977070 0.036 Uiso 1 1 calc R U . . .
C35 C 0.8593(3) 1.0729(2) 0.9583(2) 0.0338(7) Uani 1 1 d . . . . .
H35 H 0.930072 1.112281 0.997000 0.041 Uiso 1 1 calc R U . . .
C36 C 0.7787(3) 1.1119(2) 0.9141(2) 0.0328(7) Uani 1 1 d . . . . .
H36 H 0.793831 1.177639 0.921652 0.039 Uiso 1 1 calc R U . . .
C37 C 0.6748(3) 1.0533(2) 0.85824(18) 0.0303(6) Uani 1 1 d . . . . .
H37 H 0.618566 1.079678 0.828037 0.036 Uiso 1 1 calc R U . . .
C38 C 0.6526(3) 0.95693(19) 0.84616(17) 0.0261(6) Uani 1 1 d . . . . .
H38 H 0.581762 0.917951 0.807164 0.031 Uiso 1 1 calc R U . . .
C39 C 0.4335(2) 0.06710(18) 0.66866(17) 0.0206(5) Uani 1 1 d . . . . .
C40 C 0.3815(3) 0.01633(19) 0.70996(18) 0.0267(6) Uani 1 1 d . . . . .
H40 H 0.378341 0.046889 0.764330 0.032 Uiso 1 1 calc R U . . .
C41 C 0.2264(3) -0.5793(2) 0.3748(2) 0.0357(7) Uani 1 1 d . . . . .
H41 H 0.197939 -0.644192 0.342803 0.043 Uiso 1 1 calc R U . . .
C42 C 0.3340(3) -0.07962(19) 0.67092(18) 0.0282(6) Uani 1 1 d . . . . .
H42 H 0.298722 -0.114583 0.699107 0.034 Uiso 1 1 calc R U . . .
C43 C 0.3375(2) -0.12515(18) 0.59112(17) 0.0222(5) Uani 1 1 d . . . . .
C44 C 0.3832(2) -0.07177(18) 0.54850(17) 0.0229(5) Uani 1 1 d . . . . .
H44 H 0.382224 -0.101486 0.492808 0.027 Uiso 1 1 calc R U . . .
C45 C 0.4297(2) 0.02367(19) 0.58612(17) 0.0251(6) Uani 1 1 d . . . . .
H45 H 0.458961 0.059657 0.556013 0.030 Uiso 1 1 calc R U . . .
C46 C 0.2910(2) -0.22926(18) 0.55018(17) 0.0232(5) Uani 1 1 d . . . . .
C47 C 0.1681(2) -0.26201(19) 0.54215(18) 0.0274(6) Uani 1 1 d . . . . .
C48 C 0.0869(3) -0.2141(2) 0.5102(2) 0.0375(7) Uani 1 1 d . . . . .
H48 H 0.110734 -0.159956 0.495639 0.045 Uiso 1 1 calc R U . . .
C49 C -0.0286(3) -0.2447(3) 0.4993(2) 0.0486(9) Uani 1 1 d . . . . .
H49 H -0.083679 -0.212615 0.475944 0.058 Uiso 1 1 calc R U . . .
C50 C -0.0632(3) -0.3218(3) 0.5224(3) 0.0510(10) Uani 1 1 d . . . . .
H50 H -0.142160 -0.342595 0.515258 0.061 Uiso 1 1 calc R U . . .
C51 C 0.0167(3) -0.3689(3) 0.5559(3) 0.0501(10) Uani 1 1 d . . . . .
H51 H -0.007233 -0.421821 0.571967 0.060 Uiso 1 1 calc R U . . .
C52 C 0.1326(3) -0.3385(2) 0.5662(2) 0.0359(7) Uani 1 1 d . . . . .
H52 H 0.187552 -0.370448 0.589913 0.043 Uiso 1 1 calc R U . . .
C53 C 0.3554(2) -0.28696(18) 0.52157(17) 0.0240(6) Uani 1 1 d . . . . .
C54 C 0.4814(2) -0.25309(18) 0.53861(18) 0.0230(5) Uani 1 1 d . . . . .
C55 C 0.5276(2) -0.26664(19) 0.47273(18) 0.0265(6) Uani 1 1 d . . . . .
H55 H 0.478627 -0.299205 0.416775 0.032 Uiso 1 1 calc R U . . .
C56 C 0.6432(3) -0.2337(2) 0.4872(2) 0.0308(6) Uani 1 1 d . . . . .
H56 H 0.672926 -0.242793 0.441578 0.037 Uiso 1 1 calc R U . . .
C57 C 0.7157(3) -0.1869(2) 0.5693(2) 0.0324(7) Uani 1 1 d . . . . .
H57 H 0.795212 -0.164035 0.579742 0.039 Uiso 1 1 calc R U . . .
C58 C 0.6719(3) -0.1740(2) 0.6351(2) 0.0319(7) Uani 1 1 d . . . . .
H58 H 0.721577 -0.142271 0.691020 0.038 Uiso 1 1 calc R U . . .
C59 C 0.5558(2) -0.2070(2) 0.62055(18) 0.0279(6) Uani 1 1 d . . . . .
H59 H 0.526680 -0.198249 0.666555 0.033 Uiso 1 1 calc R U . . .
C60 C 0.3086(2) -0.38845(19) 0.47002(18) 0.0263(6) Uani 1 1 d . . . . .
C61 C 0.2103(3) -0.4170(2) 0.39940(19) 0.0292(6) Uani 1 1 d . . . . .
H61 H 0.170650 -0.371491 0.383421 0.035 Uiso 1 1 calc R U . . .
C62 C 0.1698(3) -0.5122(2) 0.3522(2) 0.0336(7) Uani 1 1 d . . . . .
H62 H 0.102890 -0.531161 0.303988 0.040 Uiso 1 1 calc R U . . .
C63 C 0.3243(3) -0.5515(2) 0.4443(2) 0.0388(8) Uani 1 1 d . . . . .
H63 H 0.363434 -0.597279 0.460253 0.047 Uiso 1 1 calc R U . . .
C64 C 0.3658(3) -0.4566(2) 0.4910(2) 0.0334(7) Uani 1 1 d . . . . .
H64 H 0.434326 -0.437927 0.537929 0.040 Uiso 1 1 calc R U . . .
Cl3 Cl 0.03753(10) -0.08291(9) 0.72065(7) 0.0698(3) Uani 1 1 d . . . . .
Cl4 Cl 0.17462(12) 0.08843(9) 0.85320(8) 0.0786(4) Uani 1 1 d . . . . .
C65 C 0.0557(4) -0.0041(4) 0.8215(3) 0.0673(12) Uani 1 1 d . . . . .
H65A H -0.014101 0.021663 0.819729 0.081 Uiso 1 1 calc R U . . .
H65B H 0.065648 -0.038878 0.862977 0.081 Uiso 1 1 calc R U . . .

loop_
_atom_site_aniso_label
_atom_site_aniso_U_11
_atom_site_aniso_U_22
_atom_site_aniso_U_33
_atom_site_aniso_U_23
_atom_site_aniso_U_13
_atom_site_aniso_U_12
Zn1 0.02575(18) 0.02018(16) 0.02828(17) 0.00197(12) 0.01139(13) 0.00143(12)
Cl1 0.0652(6) 0.0424(5) 0.0290(4) 0.0061(3) 0.0172(4) 0.0003(4)
Cl2 0.0301(4) 0.0967(8) 0.0493(5) 0.0184(5) 0.0123(4) 0.0214(5)
N1 0.0231(11) 0.0144(10) 0.0250(11) 0.0018(8) 0.0075(9) -0.0002(9)
N2 0.0272(12) 0.0138(10) 0.0284(12) 0.0020(9) 0.0080(10) 0.0009(9)
C1 0.0245(14) 0.0163(12) 0.0245(13) 0.0051(10) 0.0067(11) 0.0030(10)
C2 0.0261(14) 0.0147(12) 0.0268(13) 0.0039(10) 0.0082(11) 0.0010(10)
C3 0.0236(14) 0.0204(14) 0.0344(15) 0.0050(11) 0.0070(12) -0.0001(11)
C4 0.0280(15) 0.0205(14) 0.0463(18) 0.0054(12) 0.0095(13) 0.0021(12)
C5 0.0228(15) 0.0269(16) 0.057(2) 0.0064(14) 0.0076(14) -0.0066(12)
C6 0.0213(15) 0.0332(17) 0.057(2) 0.0101(15) 0.0113(14) 0.0028(13)
C7 0.0280(15) 0.0252(15) 0.0465(18) 0.0106(13) 0.0132(13) 0.0055(12)
C8 0.0284(16) 0.0307(17) 0.060(2) 0.0094(15) 0.0188(15) 0.0081(13)
C9 0.0334(17) 0.0242(15) 0.0528(19) 0.0082(14) 0.0170(15) 0.0110(13)
C10 0.0274(15) 0.0194(13) 0.0377(16) 0.0067(11) 0.0111(12) 0.0034(11)
C11 0.0224(13) 0.0186(13) 0.0309(14) 0.0071(11) 0.0086(11) 0.0028(10)
C12 0.0242(14) 0.0208(14) 0.0349(15) 0.0076(11) 0.0080(12) 0.0019(11)
C13 0.0204(13) 0.0150(12) 0.0335(14) -0.0006(10) 0.0079(11) 0.0014(10)
C14 0.0293(15) 0.0187(13) 0.0311(14) 0.0007(11) 0.0132(12) 0.0016(11)
C15 0.0266(14) 0.0185(13) 0.0312(14) 0.0027(11) 0.0108(12) 0.0011(11)
C16 0.0200(13) 0.0162(12) 0.0318(14) 0.0011(10) 0.0089(11) 0.0009(10)
C17 0.0408(18) 0.0230(15) 0.0391(16) 0.0045(12) 0.0221(14) 0.0097(13)
C18 0.0344(16) 0.0203(14) 0.0366(15) 0.0051(11) 0.0193(13) 0.0056(12)
C19 0.0243(14) 0.0193(13) 0.0281(14) 0.0014(10) 0.0108(11) 0.0050(11)
C20 0.0293(14) 0.0148(12) 0.0306(14) 0.0053(10) 0.0141(12) 0.0065(11)
C21 0.0331(16) 0.0207(14) 0.0308(14) 0.0037(11) 0.0149(12) 0.0036(12)
C22 0.047(2) 0.0294(16) 0.0452(18) 0.0061(14) 0.0303(16) 0.0112(14)
C23 0.0327(17) 0.0375(18) 0.058(2) 0.0174(16) 0.0271(16) 0.0143(14)
C24 0.0254(15) 0.0371(18) 0.0457(18) 0.0150(14) 0.0131(14) 0.0051(13)
C25 0.0246(14) 0.0245(14) 0.0349(15) 0.0035(12) 0.0109(12) 0.0014(11)
C26 0.0257(14) 0.0149(12) 0.0300(14) -0.0002(10) 0.0083(11) 0.0035(10)
C27 0.0219(14) 0.0155(13) 0.0388(16) -0.0015(11) 0.0049(12) 0.0007(11)
C28 0.0313(17) 0.0228(16) 0.060(2) 0.0074(14) 0.0062(15) 0.0039(13)
C29 0.0336(19) 0.0240(17) 0.074(3) 0.0105(16) -0.0011(18) 0.0069(14)
C30 0.0247(17) 0.0273(17) 0.081(3) -0.0063(18) 0.0102(18) 0.0091(14)
C31 0.0260(16) 0.0341(18) 0.057(2) -0.0100(16) 0.0139(15) 0.0014(14)
C32 0.0261(15) 0.0281(16) 0.0436(18) -0.0017(13) 0.0094(13) 0.0048(12)
C33 0.0221(13) 0.0178(13) 0.0260(13) -0.0012(10) 0.0098(11) 0.0003(10)
C34 0.0231(14) 0.0222(14) 0.0377(16) 0.0008(12) 0.0061(12) 0.0043(11)
C35 0.0292(16) 0.0188(14) 0.0426(17) -0.0016(12) 0.0098(13) -0.0032(12)
C36 0.0361(17) 0.0182(14) 0.0399(17) 0.0044(12) 0.0121(14) 0.0013(12)
C37 0.0354(16) 0.0274(15) 0.0280(14) 0.0108(12) 0.0087(12) 0.0058(12)
C38 0.0288(15) 0.0203(13) 0.0250(13) 0.0022(10) 0.0090(11) 0.0004(11)
C39 0.0182(12) 0.0147(12) 0.0273(13) 0.0038(10) 0.0073(10) 0.0038(10)
C40 0.0320(15) 0.0197(13) 0.0275(13) 0.0024(11) 0.0151(12) 0.0011(11)
C41 0.0322(16) 0.0189(14) 0.0517(19) -0.0017(13) 0.0233(15) -0.0032(12)
C42 0.0331(16) 0.0188(13) 0.0331(15) 0.0046(11) 0.0174(12) -0.0002(11)
C43 0.0183(13) 0.0160(12) 0.0294(13) 0.0028(10) 0.0090(10) 0.0005(10)
C44 0.0235(13) 0.0177(13) 0.0259(13) 0.0026(10) 0.0097(11) 0.0046(10)
C45 0.0267(14) 0.0188(13) 0.0299(14) 0.0061(11) 0.0122(11) 0.0021(11)
C46 0.0223(13) 0.0171(12) 0.0278(13) 0.0036(10) 0.0099(11) -0.0006(10)
C47 0.0234(14) 0.0201(13) 0.0330(15) -0.0016(11) 0.0123(12) -0.0006(11)
C48 0.0255(16) 0.0419(19) 0.0424(18) 0.0122(14) 0.0098(13) 0.0033(14)
C49 0.0255(17) 0.066(3) 0.051(2) 0.0151(18) 0.0109(15) 0.0090(17)
C50 0.0253(17) 0.056(2) 0.062(2) 0.0038(19) 0.0195(16) -0.0063(16)
C51 0.048(2) 0.0331(18) 0.069(2) 0.0049(17) 0.037(2) -0.0098(16)
C52 0.0368(17) 0.0239(15) 0.0472(18) 0.0050(13) 0.0230(15) -0.0004(13)
C53 0.0220(13) 0.0175(13) 0.0288(13) 0.0017(10) 0.0094(11) 0.0009(10)
C54 0.0187(13) 0.0151(12) 0.0328(14) 0.0039(10) 0.0084(11) 0.0027(10)
C55 0.0276(15) 0.0173(13) 0.0301(14) 0.0020(11) 0.0090(12) 0.0021(11)
C56 0.0294(15) 0.0236(14) 0.0426(17) 0.0075(12) 0.0191(13) 0.0066(12)
C57 0.0215(14) 0.0223(14) 0.0509(18) 0.0069(13) 0.0118(13) 0.0061(11)
C58 0.0226(14) 0.0247(15) 0.0362(16) -0.0020(12) 0.0022(12) 0.0038(11)
C59 0.0264(15) 0.0248(14) 0.0317(15) 0.0053(11) 0.0105(12) 0.0078(11)
C60 0.0233(14) 0.0178(13) 0.0353(15) 0.0020(11) 0.0134(12) 0.0002(11)
C61 0.0271(15) 0.0213(14) 0.0354(15) 0.0014(11) 0.0139(12) -0.0004(11)
C62 0.0316(16) 0.0262(15) 0.0356(16) -0.0019(12) 0.0149(13) -0.0031(12)
C63 0.0343(17) 0.0197(15) 0.064(2) 0.0081(14) 0.0229(16) 0.0050(13)
C64 0.0223(14) 0.0235(15) 0.0497(18) 0.0054(13) 0.0112(13) 0.0030(12)
Cl3 0.0625(7) 0.0785(8) 0.0577(6) 0.0076(5) 0.0128(5) 0.0221(6)
Cl4 0.0823(9) 0.0679(8) 0.0777(8) 0.0189(6) 0.0260(7) -0.0017(6)
C65 0.061(3) 0.075(3) 0.061(3) 0.020(2) 0.017(2) 0.007(2)

loop_
_atom_type_symbol
_atom_type_description
_atom_type_scat_dispersion_real
_atom_type_scat_dispersion_imag
_atom_type_scat_source
C C 0.0033 0.0016 'International Tables Vol C Tables 4.2.6.8 and 6.1.1.4'
H H 0.0000 0.0000 'International Tables Vol C Tables 4.2.6.8 and 6.1.1.4'
N N 0.0061 0.0033 'International Tables Vol C Tables 4.2.6.8 and 6.1.1.4'
Cl Cl 0.1484 0.1585 'International Tables Vol C Tables 4.2.6.8 and 6.1.1.4'
Zn Zn 0.2839 1.4301 'International Tables Vol C Tables 4.2.6.8 and 6.1.1.4'

loop_
_exptl_crystal_face_index_h
_exptl_crystal_face_index_k
_exptl_crystal_face_index_l
_exptl_crystal_face_perp_dist
0 21 -4 0.0777
-10 0 23 0.0836
0 20 1 0.0859
-16 -2 -1 0.0436
-2 0 23 0.0650
3 -15 -12 0.1201
-1 -16 21 0.0995
1 15 -21 0.0538
14 3 6 0.1031
14 -12 5 0.1350
2 -20 -1 0.1149
15 -1 -17 0.0737
14 -9 -15 0.0853

loop_
_geom_angle_atom_site_label_1
_geom_angle_atom_site_label_2
_geom_angle_atom_site_label_3
_geom_angle
_geom_angle_site_symmetry_1
_geom_angle_site_symmetry_3
_geom_angle_publ_flag
Cl2 Zn1 Cl1 120.50(4) . . ?
N1 Zn1 Cl1 106.65(7) . . ?
N1 Zn1 Cl2 114.37(7) . . ?
N1 Zn1 N2 79.93(9) . . ?
N2 Zn1 Cl1 106.84(7) . . ?
N2 Zn1 Cl2 120.89(8) . . ?
C1 N1 Zn1 111.81(17) . . ?
C1 N1 C39 122.8(2) . . ?
C39 N1 Zn1 125.32(17) . . ?
C2 N2 Zn1 110.61(17) . . ?
C2 N2 C13 121.8(2) . . ?
C13 N2 Zn1 127.29(18) . . ?
N1 C1 C2 117.1(2) . . ?
N1 C1 C11 135.9(2) . . ?
C11 C1 C2 106.9(2) . . ?
N2 C2 C1 117.6(2) . . ?
N2 C2 C3 135.3(2) . . ?
C3 C2 C1 107.1(2) . . ?
C4 C3 C2 134.5(3) . . ?
C4 C3 C12 119.2(3) . . ?
C12 C3 C2 106.1(2) . . ?
C3 C4 H4 120.8 . . ?
C3 C4 C5 118.4(3) . . ?
C5 C4 H4 120.8 . . ?
C4 C5 H5 118.7 . . ?
C6 C5 C4 122.6(3) . . ?
C6 C5 H5 118.7 . . ?
C5 C6 H6 119.9 . . ?
C5 C6 C7 120.1(3) . . ?
C7 C6 H6 119.9 . . ?
C6 C7 C8 126.3(3) . . ?
C12 C7 C6 116.9(3) . . ?
C12 C7 C8 116.7(3) . . ?
C7 C8 H8 120.2 . . ?
C9 C8 C7 119.6(3) . . ?
C9 C8 H8 120.2 . . ?
C8 C9 H9 118.7 . . ?
C8 C9 C10 122.7(3) . . ?
C10 C9 H9 118.7 . . ?
C9 C10 H10 120.5 . . ?
C11 C10 C9 119.0(3) . . ?
C11 C10 H10 120.5 . . ?
C10 C11 C1 135.3(3) . . ?
C10 C11 C12 118.8(3) . . ?
C12 C11 C1 105.7(2) . . ?
C3 C12 C11 114.1(3) . . ?
C7 C12 C3 122.7(3) . . ?
C7 C12 C11 123.1(3) . . ?
C14 C13 N2 120.4(2) . . ?
C18 C13 N2 119.1(3) . . ?
C18 C13 C14 120.3(3) . . ?
C13 C14 H14 120.1 . . ?
C15 C14 C13 119.9(3) . . ?
C15 C14 H14 120.1 . . ?
C14 C15 H15 119.7 . . ?
C14 C15 C16 120.7(3) . . ?
C16 C15 H15 119.7 . . ?
C15 C16 C19 120.8(3) . . ?
C17 C16 C15 118.7(3) . . ?
C17 C16 C19 120.4(2) . . ?
C16 C17 H17 119.5 . . ?
C16 C17 C18 121.1(3) . . ?
C18 C17 H17 119.5 . . ?
C13 C18 C17 119.3(3) . . ?
C13 C18 H18 120.4 . . ?
C17 C18 H18 120.4 . . ?
C20 C19 C16 113.9(2) . . ?
C26 C19 C16 120.6(2) . . ?
C26 C19 C20 125.5(2) . . ?
C21 C20 C19 120.8(3) . . ?
C25 C20 C19 120.4(2) . . ?
C25 C20 C21 118.8(3) . . ?
C20 C21 H21 120.1 . . ?
C22 C21 C20 119.9(3) . . ?
C22 C21 H21 120.1 . . ?
C21 C22 H22 119.8 . . ?
C21 C22 C23 120.3(3) . . ?
C23 C22 H22 119.8 . . ?
C22 C23 H23 119.9 . . ?
C24 C23 C22 120.1(3) . . ?
C24 C23 H23 119.9 . . ?
C23 C24 H24 120.0 . . ?
C23 C24 C25 119.9(3) . . ?
C25 C24 H24 120.0 . . ?
C20 C25 H25 119.5 . . ?
C24 C25 C20 120.9(3) . . ?
C24 C25 H25 119.5 . . ?
C19 C26 C27 120.2(2) . . ?
C19 C26 C33 123.9(3) . . ?
C27 C26 C33 115.9(2) . . ?
C28 C27 C26 120.6(3) . . ?
C28 C27 C32 118.6(3) . . ?
C32 C27 C26 120.8(3) . . ?
C27 C28 H28 119.8 . . ?
C27 C28 C29 120.4(4) . . ?
C29 C28 H28 119.8 . . ?
C28 C29 H29 120.2 . . ?
C30 C29 C28 119.7(4) . . ?
C30 C29 H29 120.2 . . ?
C29 C30 H30 119.6 . . ?
C31 C30 C29 120.8(3) . . ?
C31 C30 H30 119.6 . . ?
C30 C31 H31 120.1 . . ?
C30 C31 C32 119.9(4) . . ?
C32 C31 H31 120.1 . . ?
C27 C32 C31 120.5(3) . . ?
C27 C32 H32 119.7 . . ?
C31 C32 H32 119.7 . . ?
C34 C33 C26 118.8(3) . . ?
C38 C33 C26 123.0(2) . . ?
C38 C33 C34 118.2(3) . . ?
C33 C34 H34 119.6 . . ?
C35 C34 C33 120.8(3) . . ?
C35 C34 H34 119.6 . . ?
C34 C35 H35 119.8 . . ?
C36 C35 C34 120.4(3) . . ?
C36 C35 H35 119.8 . . ?
C35 C36 H36 120.5 . . ?
C35 C36 C37 119.1(3) . . ?
C37 C36 H36 120.5 . . ?
C36 C37 H37 119.6 . . ?
C38 C37 C36 120.8(3) . . ?
C38 C37 H37 119.6 . . ?
C33 C38 H38 119.7 . . ?
C37 C38 C33 120.6(3) . . ?
C37 C38 H38 119.7 . . ?
C40 C39 N1 118.6(2) . . ?
C40 C39 C45 120.1(2) . . ?
C45 C39 N1 121.2(2) . . ?
C39 C40 H40 120.3 . . ?
C42 C40 C39 119.3(3) . . ?
C42 C40 H40 120.3 . . ?
C62 C41 H41 120.2 . . ?
C63 C41 H41 120.2 . . ?
C63 C41 C62 119.6(3) . . ?
C40 C42 H42 119.5 . . ?
C40 C42 C43 120.9(3) . . ?
C43 C42 H42 119.5 . . ?
C42 C43 C44 118.8(2) . . ?
C42 C43 C46 121.2(2) . . ?
C44 C43 C46 120.0(2) . . ?
C43 C44 H44 119.6 . . ?
C45 C44 C43 120.9(2) . . ?
C45 C44 H44 119.6 . . ?
C39 C45 H45 120.2 . . ?
C44 C45 C39 119.7(3) . . ?
C44 C45 H45 120.2 . . ?
C47 C46 C43 114.6(2) . . ?
C53 C46 C43 121.7(2) . . ?
C53 C46 C47 123.7(2) . . ?
C48 C47 C46 119.3(3) . . ?
C52 C47 C46 121.8(3) . . ?
C52 C47 C48 118.9(3) . . ?
C47 C48 H48 119.7 . . ?
C49 C48 C47 120.7(3) . . ?
C49 C48 H48 119.7 . . ?
C48 C49 H49 120.1 . . ?
C50 C49 C48 119.9(4) . . ?
C50 C49 H49 120.1 . . ?
C49 C50 H50 119.9 . . ?
C49 C50 C51 120.1(3) . . ?
C51 C50 H50 119.9 . . ?
C50 C51 H51 120.0 . . ?
C50 C51 C52 119.9(3) . . ?
C52 C51 H51 120.0 . . ?
C47 C52 C51 120.5(3) . . ?
C47 C52 H52 119.8 . . ?
C51 C52 H52 119.8 . . ?
C46 C53 C54 121.9(2) . . ?
C46 C53 C60 123.6(2) . . ?
C60 C53 C54 114.5(2) . . ?
C55 C54 C53 120.7(2) . . ?
C59 C54 C53 121.1(2) . . ?
C59 C54 C55 118.2(2) . . ?
C54 C55 H55 119.3 . . ?
C56 C55 C54 121.4(3) . . ?
C56 C55 H55 119.3 . . ?
C55 C56 H56 120.2 . . ?
C55 C56 C57 119.6(3) . . ?
C57 C56 H56 120.2 . . ?
C56 C57 H57 120.1 . . ?
C58 C57 C56 119.9(3) . . ?
C58 C57 H57 120.1 . . ?
C57 C58 H58 119.7 . . ?
C57 C58 C59 120.6(3) . . ?
C59 C58 H58 119.7 . . ?
C54 C59 H59 119.8 . . ?
C58 C59 C54 120.4(3) . . ?
C58 C59 H59 119.8 . . ?
C61 C60 C53 121.7(3) . . ?
C64 C60 C53 119.7(3) . . ?
C64 C60 C61 118.6(3) . . ?
C60 C61 H61 119.9 . . ?
C60 C61 C62 120.2(3) . . ?
C62 C61 H61 119.9 . . ?
C41 C62 C61 120.6(3) . . ?
C41 C62 H62 119.7 . . ?
C61 C62 H62 119.7 . . ?
C41 C63 H63 119.9 . . ?
C41 C63 C64 120.1(3) . . ?
C64 C63 H63 119.9 . . ?
C60 C64 H64 119.5 . . ?
C63 C64 C60 121.0(3) . . ?
C63 C64 H64 119.5 . . ?
Cl3 C65 H65A 109.4 . . ?
Cl3 C65 H65B 109.4 . . ?
Cl4 C65 Cl3 111.3(3) . . ?
Cl4 C65 H65A 109.4 . . ?
Cl4 C65 H65B 109.4 . . ?
H65A C65 H65B 108.0 . . ?

loop_
_geom_bond_atom_site_label_1
_geom_bond_atom_site_label_2
_geom_bond_distance
_geom_bond_site_symmetry_2
_geom_bond_publ_flag
Zn1 Cl1 2.1999(9) . ?
Zn1 Cl2 2.1711(10) . ?
Zn1 N1 2.096(2) . ?
Zn1 N2 2.111(2) . ?
N1 C1 1.284(3) . ?
N1 C39 1.422(3) . ?
N2 C2 1.283(4) . ?
N2 C13 1.427(3) . ?
C1 C2 1.521(4) . ?
C1 C11 1.471(4) . ?
C2 C3 1.465(4) . ?
C3 C4 1.383(4) . ?
C3 C12 1.416(4) . ?
C4 H4 0.9500 . ?
C4 C5 1.412(4) . ?
C5 H5 0.9500 . ?
C5 C6 1.374(5) . ?
C6 H6 0.9500 . ?
C6 C7 1.420(4) . ?
C7 C8 1.428(4) . ?
C7 C12 1.400(4) . ?
C8 H8 0.9500 . ?
C8 C9 1.381(5) . ?
C9 H9 0.9500 . ?
C9 C10 1.408(4) . ?
C10 H10 0.9500 . ?
C10 C11 1.374(4) . ?
C11 C12 1.422(4) . ?
C13 C14 1.393(4) . ?
C13 C18 1.382(4) . ?
C14 H14 0.9500 . ?
C14 C15 1.381(4) . ?
C15 H15 0.9500 . ?
C15 C16 1.393(4) . ?
C16 C17 1.388(4) . ?
C16 C19 1.504(4) . ?
C17 H17 0.9500 . ?
C17 C18 1.394(4) . ?
C18 H18 0.9500 . ?
C19 C20 1.487(4) . ?
C19 C26 1.359(4) . ?
C20 C21 1.399(4) . ?
C20 C25 1.395(4) . ?
C21 H21 0.9500 . ?
C21 C22 1.390(4) . ?
C22 H22 0.9500 . ?
C22 C23 1.387(5) . ?
C23 H23 0.9500 . ?
C23 C24 1.375(5) . ?
C24 H24 0.9500 . ?
C24 C25 1.384(4) . ?
C25 H25 0.9500 . ?
C26 C27 1.494(4) . ?
C26 C33 1.499(4) . ?
C27 C28 1.394(5) . ?
C27 C32 1.393(5) . ?
C28 H28 0.9500 . ?
C28 C29 1.397(5) . ?
C29 H29 0.9500 . ?
C29 C30 1.382(6) . ?
C30 H30 0.9500 . ?
C30 C31 1.364(6) . ?
C31 H31 0.9500 . ?
C31 C32 1.401(5) . ?
C32 H32 0.9500 . ?
C33 C34 1.406(4) . ?
C33 C38 1.391(4) . ?
C34 H34 0.9500 . ?
C34 C35 1.391(4) . ?
C35 H35 0.9500 . ?
C35 C36 1.380(5) . ?
C36 H36 0.9500 . ?
C36 C37 1.394(4) . ?
C37 H37 0.9500 . ?
C37 C38 1.388(4) . ?
C38 H38 0.9500 . ?
C39 C40 1.390(4) . ?
C39 C45 1.396(4) . ?
C40 H40 0.9500 . ?
C40 C42 1.390(4) . ?
C41 H41 0.9500 . ?
C41 C62 1.383(5) . ?
C41 C63 1.380(5) . ?
C42 H42 0.9500 . ?
C42 C43 1.392(4) . ?
C43 C44 1.393(4) . ?
C43 C46 1.498(4) . ?
C44 H44 0.9500 . ?
C44 C45 1.380(4) . ?
C45 H45 0.9500 . ?
C46 C47 1.493(4) . ?
C46 C53 1.346(4) . ?
C47 C48 1.392(5) . ?
C47 C52 1.385(4) . ?
C48 H48 0.9500 . ?
C48 C49 1.389(5) . ?
C49 H49 0.9500 . ?
C49 C50 1.381(6) . ?
C50 H50 0.9500 . ?
C50 C51 1.381(6) . ?
C51 H51 0.9500 . ?
C51 C52 1.396(5) . ?
C52 H52 0.9500 . ?
C53 C54 1.497(4) . ?
C53 C60 1.494(4) . ?
C54 C55 1.397(4) . ?
C54 C59 1.397(4) . ?
C55 H55 0.9500 . ?
C55 C56 1.381(4) . ?
C56 H56 0.9500 . ?
C56 C57 1.393(4) . ?
C57 H57 0.9500 . ?
C57 C58 1.377(5) . ?
C58 H58 0.9500 . ?
C58 C59 1.388(4) . ?
C59 H59 0.9500 . ?
C60 C61 1.394(4) . ?
C60 C64 1.391(4) . ?
C61 H61 0.9500 . ?
C61 C62 1.394(4) . ?
C62 H62 0.9500 . ?
C63 H63 0.9500 . ?
C63 C64 1.389(4) . ?
C64 H64 0.9500 . ?
Cl3 C65 1.774(5) . ?
Cl4 C65 1.739(5) . ?
C65 H65A 0.9900 . ?
C65 H65B 0.9900 . ?

loop_
_geom_torsion_atom_site_label_1
_geom_torsion_atom_site_label_2
_geom_torsion_atom_site_label_3
_geom_torsion_atom_site_label_4
_geom_torsion
_geom_torsion_site_symmetry_1
_geom_torsion_site_symmetry_2
_geom_torsion_site_symmetry_3
_geom_torsion_site_symmetry_4
_geom_torsion_publ_flag
Zn1 N1 C1 C2 -8.9(3) . . . . ?
Zn1 N1 C1 C11 166.6(3) . . . . ?
Zn1 N1 C39 C40 -46.1(3) . . . . ?
Zn1 N1 C39 C45 129.1(2) . . . . ?
Zn1 N2 C2 C1 15.5(3) . . . . ?
Zn1 N2 C2 C3 -161.8(3) . . . . ?
Zn1 N2 C13 C14 -132.4(2) . . . . ?
Zn1 N2 C13 C18 42.4(4) . . . . ?
N1 C1 C2 N2 -4.8(4) . . . . ?
N1 C1 C2 C3 173.2(2) . . . . ?
N1 C1 C11 C10 1.8(6) . . . . ?
N1 C1 C11 C12 -172.2(3) . . . . ?
N1 C39 C40 C42 -179.6(3) . . . . ?
N1 C39 C45 C44 179.2(3) . . . . ?
N2 C2 C3 C4 5.6(6) . . . . ?
N2 C2 C3 C12 179.4(3) . . . . ?
N2 C13 C14 C15 176.7(3) . . . . ?
N2 C13 C18 C17 -177.0(3) . . . . ?
C1 N1 C39 C40 129.8(3) . . . . ?
C1 N1 C39 C45 -55.1(4) . . . . ?
C1 C2 C3 C4 -171.8(3) . . . . ?
C1 C2 C3 C12 1.9(3) . . . . ?
C1 C11 C12 C3 -2.6(3) . . . . ?
C1 C11 C12 C7 174.0(3) . . . . ?
C2 N2 C13 C14 54.5(4) . . . . ?
C2 N2 C13 C18 -130.7(3) . . . . ?
C2 C1 C11 C10 177.6(3) . . . . ?
C2 C1 C11 C12 3.6(3) . . . . ?
C2 C3 C4 C5 173.5(3) . . . . ?
C2 C3 C12 C7 -176.3(3) . . . . ?
C2 C3 C12 C11 0.4(4) . . . . ?
C3 C4 C5 C6 1.2(5) . . . . ?
C4 C3 C12 C7 -1.3(5) . . . . ?
C4 C3 C12 C11 175.3(3) . . . . ?
C4 C5 C6 C7 -1.7(6) . . . . ?
C5 C6 C7 C8 -177.9(4) . . . . ?
C5 C6 C7 C12 0.7(5) . . . . ?
C6 C7 C8 C9 175.9(4) . . . . ?
C6 C7 C12 C3 0.8(5) . . . . ?
C6 C7 C12 C11 -175.6(3) . . . . ?
C7 C8 C9 C10 0.2(6) . . . . ?
C8 C7 C12 C3 179.5(3) . . . . ?
C8 C7 C12 C11 3.2(5) . . . . ?
C8 C9 C10 C11 2.0(5) . . . . ?
C9 C10 C11 C1 -174.9(3) . . . . ?
C9 C10 C11 C12 -1.5(4) . . . . ?
C10 C11 C12 C3 -177.8(3) . . . . ?
C10 C11 C12 C7 -1.1(5) . . . . ?
C11 C1 C2 N2 178.5(2) . . . . ?
C11 C1 C2 C3 -3.5(3) . . . . ?
C12 C3 C4 C5 0.4(5) . . . . ?
C12 C7 C8 C9 -2.7(5) . . . . ?
C13 N2 C2 C1 -170.5(2) . . . . ?
C13 N2 C2 C3 12.3(5) . . . . ?
C13 C14 C15 C16 -0.2(4) . . . . ?
C14 C13 C18 C17 -2.2(5) . . . . ?
C14 C15 C16 C17 -1.2(4) . . . . ?
C14 C15 C16 C19 -179.5(3) . . . . ?
C15 C16 C17 C18 0.9(5) . . . . ?
C15 C16 C19 C20 120.7(3) . . . . ?
C15 C16 C19 C26 -60.1(4) . . . . ?
C16 C17 C18 C13 0.8(5) . . . . ?
C16 C19 C20 C21 126.3(3) . . . . ?
C16 C19 C20 C25 -50.0(4) . . . . ?
C16 C19 C26 C27 -8.5(4) . . . . ?
C16 C19 C26 C33 171.1(3) . . . . ?
C17 C16 C19 C20 -57.5(4) . . . . ?
C17 C16 C19 C26 121.7(3) . . . . ?
C18 C13 C14 C15 1.9(4) . . . . ?
C19 C16 C17 C18 179.2(3) . . . . ?
C19 C20 C21 C22 -177.2(3) . . . . ?
C19 C20 C25 C24 178.2(3) . . . . ?
C19 C26 C27 C28 -56.6(4) . . . . ?
C19 C26 C27 C32 122.8(3) . . . . ?
C19 C26 C33 C34 145.9(3) . . . . ?
C19 C26 C33 C38 -36.7(4) . . . . ?
C20 C19 C26 C27 170.6(3) . . . . ?
C20 C19 C26 C33 -9.8(5) . . . . ?
C20 C21 C22 C23 -0.1(5) . . . . ?
C21 C20 C25 C24 1.8(4) . . . . ?
C21 C22 C23 C24 0.1(5) . . . . ?
C22 C23 C24 C25 0.9(5) . . . . ?
C23 C24 C25 C20 -1.9(5) . . . . ?
C25 C20 C21 C22 -0.8(4) . . . . ?
C26 C19 C20 C21 -52.9(4) . . . . ?
C26 C19 C20 C25 130.8(3) . . . . ?
C26 C27 C28 C29 177.8(3) . . . . ?
C26 C27 C32 C31 -177.4(3) . . . . ?
C26 C33 C34 C35 178.5(3) . . . . ?
C26 C33 C38 C37 -178.5(3) . . . . ?
C27 C26 C33 C34 -34.5(4) . . . . ?
C27 C26 C33 C38 142.9(3) . . . . ?
C27 C28 C29 C30 0.2(5) . . . . ?
C28 C27 C32 C31 2.1(4) . . . . ?
C28 C29 C30 C31 0.9(5) . . . . ?
C29 C30 C31 C32 -0.4(5) . . . . ?
C30 C31 C32 C27 -1.1(5) . . . . ?
C32 C27 C28 C29 -1.6(4) . . . . ?
C33 C26 C27 C28 123.8(3) . . . . ?
C33 C26 C27 C32 -56.8(4) . . . . ?
C33 C34 C35 C36 -0.7(5) . . . . ?
C34 C33 C38 C37 -1.1(4) . . . . ?
C34 C35 C36 C37 0.6(5) . . . . ?
C35 C36 C37 C38 -0.7(5) . . . . ?
C36 C37 C38 C33 1.0(4) . . . . ?
C38 C33 C34 C35 1.0(4) . . . . ?
C39 N1 C1 C2 174.7(2) . . . . ?
C39 N1 C1 C11 -9.8(5) . . . . ?
C39 C40 C42 C43 -0.3(5) . . . . ?
C40 C39 C45 C44 -5.8(4) . . . . ?
C40 C42 C43 C44 -4.0(4) . . . . ?
C40 C42 C43 C46 177.4(3) . . . . ?
C41 C63 C64 C60 1.5(5) . . . . ?
C42 C43 C44 C45 3.4(4) . . . . ?
C42 C43 C46 C47 56.2(4) . . . . ?
C42 C43 C46 C53 -125.3(3) . . . . ?
C43 C44 C45 C39 1.4(4) . . . . ?
C43 C46 C47 C48 47.9(4) . . . . ?
C43 C46 C47 C52 -131.6(3) . . . . ?
C43 C46 C53 C54 8.0(4) . . . . ?
C43 C46 C53 C60 -171.3(3) . . . . ?
C44 C43 C46 C47 -122.4(3) . . . . ?
C44 C43 C46 C53 56.1(4) . . . . ?
C45 C39 C40 C42 5.2(4) . . . . ?
C46 C43 C44 C45 -178.0(3) . . . . ?
C46 C47 C48 C49 177.8(3) . . . . ?
C46 C47 C52 C51 -178.4(3) . . . . ?
C46 C53 C54 C55 -126.9(3) . . . . ?
C46 C53 C54 C59 53.0(4) . . . . ?
C46 C53 C60 C61 49.3(4) . . . . ?
C46 C53 C60 C64 -132.6(3) . . . . ?
C47 C46 C53 C54 -173.7(3) . . . . ?
C47 C46 C53 C60 7.1(5) . . . . ?
C47 C48 C49 C50 1.7(5) . . . . ?
C48 C47 C52 C51 2.1(5) . . . . ?
C48 C49 C50 C51 -0.3(6) . . . . ?
C49 C50 C51 C52 -0.2(6) . . . . ?
C50 C51 C52 C47 -0.7(5) . . . . ?
C52 C47 C48 C49 -2.6(5) . . . . ?
C53 C46 C47 C48 -130.5(3) . . . . ?
C53 C46 C47 C52 50.0(4) . . . . ?
C53 C54 C55 C56 178.3(3) . . . . ?
C53 C54 C59 C58 -178.4(3) . . . . ?
C53 C60 C61 C62 179.2(3) . . . . ?
C53 C60 C64 C63 179.9(3) . . . . ?
C54 C53 C60 C61 -130.0(3) . . . . ?
C54 C53 C60 C64 48.1(4) . . . . ?
C54 C55 C56 C57 0.8(4) . . . . ?
C55 C54 C59 C58 1.4(4) . . . . ?
C55 C56 C57 C58 0.0(5) . . . . ?
C56 C57 C58 C59 -0.1(5) . . . . ?
C57 C58 C59 C54 -0.6(5) . . . . ?
C59 C54 C55 C56 -1.5(4) . . . . ?
C60 C53 C54 C55 52.4(4) . . . . ?
C60 C53 C54 C59 -127.7(3) . . . . ?
C60 C61 C62 C41 0.2(4) . . . . ?
C61 C60 C64 C63 -1.9(5) . . . . ?
C62 C41 C63 C64 -0.1(5) . . . . ?
C63 C41 C62 C61 -0.7(5) . . . . ?
C64 C60 C61 C62 1.1(4) . . . . ?

loop_
_exptl_oxdiff_crystal_face_indexfrac_h
_exptl_oxdiff_crystal_face_indexfrac_k
_exptl_oxdiff_crystal_face_indexfrac_l
_exptl_oxdiff_crystal_face_x
_exptl_oxdiff_crystal_face_y
_exptl_oxdiff_crystal_face_z
0.1515 20.8144 -4.3126 -0.2052 -0.0882 0.9747
-10.3987 -0.4297 22.5911 0.8988 0.3728 0.2305
-0.1493 19.6983 1.0454 -0.0761 0.0932 0.9927
-15.6121 -2.1494 -1.1064 0.6337 -0.7413 -0.2213
-2.3809 0.4814 23.0614 0.5724 0.7492 0.3332
2.6710 -14.9259 -11.7641 -0.2747 -0.3631 -0.8903
-0.5307 -15.6634 20.6062 0.5303 0.6904 -0.4920
0.6425 15.0551 -21.1143 -0.5423 -0.7062 0.4553
13.7242 2.5338 5.9630 -0.4574 0.8383 0.2967
14.4573 -11.9930 5.0538 -0.4298 0.7921 -0.4334
2.4573 -20.2410 -0.6652 -0.0085 0.0217 -0.9997
15.1221 -1.2345 -17.3712 -0.9774 0.0251 -0.2099
13.5400 -9.0232 -14.8973 -0.8198 0.0222 -0.5722

loop_
_smtbx_masks_void_nr
_smtbx_masks_void_average_x
_smtbx_masks_void_average_y
_smtbx_masks_void_average_z
_smtbx_masks_void_volume
_smtbx_masks_void_count_electrons
_smtbx_masks_void_content
1 0.000 0.000 0.500 99.4 19.5 ?
2 0.000 0.500 1.000 427.8 117.7 ?
